data_7224761
loop_
_publ_author_name
'Liao, Zhuang'
'Wang, Dan'
'Zheng, Jianquan'
'Tan, Hongwei'
'Zheng, Xiangjun'
'Jin, Lin-Pei'

_publ_section_title
;
 A Single Chemosensor for Bimetal Cu(II) and Zn(II) in Aqueous Medium
;
_journal_name_full 'RSC Adv.'
_journal_paper_doi 10.1039/C6RA01030J
_journal_year 2016
_chemical_formula_sum 'C25 H27 Cl Cu N4 O2'
_chemical_formula_weight 514.50
_chemical_name_systematic
; 
 ? 
;
_space_group_IT_number 14
_symmetry_cell_setting monoclinic
_symmetry_space_group_name_Hall '-P 2yn'
_symmetry_space_group_name_H-M 'P 1 21/n 1'
_atom_sites_solution_hydrogens geom
_atom_sites_solution_primary direct
_atom_sites_solution_secondary difmap
_audit_creation_method SHELXL-97
_audit_update_record
;
2016-02-20 deposited with the CCDC.
2016-03-29 downloaded from the CCDC.
;
_cell_angle_alpha 90.00
_cell_angle_beta 90.474(8)
_cell_angle_gamma 90.00
_cell_formula_units_Z 4
_cell_length_a 8.089(3)
_cell_length_b 20.908(8)
_cell_length_c 13.943(5)
_cell_measurement_reflns_used 2222
_cell_measurement_temperature 296(2)
_cell_measurement_theta_max 22.72
_cell_measurement_theta_min 2.44
_cell_volume 2358.0(15)
_computing_cell_refinement 'Bruker SAINT'
_computing_data_collection 'Bruker APEX2'
_computing_data_reduction 'Bruker SAINT'
_computing_molecular_graphics 'Bruker SHELXTL'
_computing_publication_material 'Bruker SHELXTL'
_computing_structure_refinement 'SHELXL-97 (Sheldrick, 1997)'
_computing_structure_solution 'SHELXS-97 (Sheldrick, 1990)'
_diffrn_ambient_temperature 296(2)
_diffrn_measured_fraction_theta_full 0.994
_diffrn_measured_fraction_theta_max 0.994
_diffrn_measurement_device_type 'Bruker APEX-II CCD'
_diffrn_measurement_method '\f and \w scans'
_diffrn_radiation_monochromator graphite
_diffrn_radiation_source 'fine-focus sealed tube'
_diffrn_radiation_type MoK\a
_diffrn_radiation_wavelength 0.71073
_diffrn_reflns_av_R_equivalents 0.0783
_diffrn_reflns_av_sigmaI/netI 0.0959
_diffrn_reflns_limit_h_max 10
_diffrn_reflns_limit_h_min -10
_diffrn_reflns_limit_k_max 27
_diffrn_reflns_limit_k_min -26
_diffrn_reflns_limit_l_max 16
_diffrn_reflns_limit_l_min -18
_diffrn_reflns_number 16112
_diffrn_reflns_theta_full 27.63
_diffrn_reflns_theta_max 27.63
_diffrn_reflns_theta_min 1.76
_diffrn_standards_number 0
_exptl_absorpt_coefficient_mu 1.070
_exptl_absorpt_correction_T_max 0.8914
_exptl_absorpt_correction_T_min 0.8145
_exptl_absorpt_correction_type multi-scan
_exptl_absorpt_process_details SADABS
_exptl_crystal_colour black
_exptl_crystal_density_diffrn 1.449
_exptl_crystal_density_method 'not measured'
_exptl_crystal_description rod
_exptl_crystal_F_000 1068
_exptl_crystal_size_max 0.20
_exptl_crystal_size_mid 0.13
_exptl_crystal_size_min 0.11
_refine_diff_density_max 0.667
_refine_diff_density_min -0.438
_refine_diff_density_rms 0.089
_refine_ls_extinction_method none
_refine_ls_goodness_of_fit_ref 1.048
_refine_ls_hydrogen_treatment mixed
_refine_ls_matrix_type full
_refine_ls_number_parameters 302
_refine_ls_number_reflns 5458
_refine_ls_number_restraints 0
_refine_ls_restrained_S_all 1.048
_refine_ls_R_factor_all 0.1128
_refine_ls_R_factor_gt 0.0626
_refine_ls_shift/su_max 0.000
_refine_ls_shift/su_mean 0.000
_refine_ls_structure_factor_coef Fsqd
_refine_ls_weighting_details 'calc w=1/[\s^2^(Fo^2^)+(0.0892P)^2^+0.0000P] where P=(Fo^2^+2Fc^2^)/3'
_refine_ls_weighting_scheme calc
_refine_ls_wR_factor_gt 0.1600
_refine_ls_wR_factor_ref 0.1873
_reflns_number_gt 3237
_reflns_number_total 5458
_reflns_threshold_expression >2sigma(I)
_cod_data_source_file c6ra01030j2.cif
_cod_data_source_block 1
_cod_depositor_comments
;
The following automatic conversions were performed:

'_symmetry_cell_setting' value 'Monoclinic' changed to 'monoclinic'
according to
/usr/data/users/saulius/crontab/automatic-downloads/rss-feeds/RSC/lib/dictionaries/cif_core.dic
dictionary named 'cif_core.dic' version 2.4.2 from 2011-04-26.

'_exptl_absorpt_correction_type' value 'Multi-scan' changed to
'multi-scan' according to
/usr/data/users/saulius/crontab/automatic-downloads/rss-feeds/RSC/lib/dictionaries/cif_core.dic
dictionary named 'cif_core.dic' version 2.4.2 from 2011-04-26.

Automatic conversion script
Id: cif_fix_values 4268 2015-11-12 08:31:59Z antanas 
;
_cod_original_cell_volume 2358.2(16)
_cod_original_sg_symbol_H-M P2(1)/n
_cod_database_code 7224761

loop_
_symmetry_equiv_pos_as_xyz
'x, y, z'
'-x+1/2, y+1/2, -z+1/2'
'-x, -y, -z'
'x-1/2, -y-1/2, z-1/2'

loop_
_atom_site_label
_atom_site_type_symbol
_atom_site_fract_x
_atom_site_fract_y
_atom_site_fract_z
_atom_site_U_iso_or_equiv
_atom_site_adp_type
_atom_site_occupancy
_atom_site_symmetry_multiplicity
_atom_site_calc_flag
_atom_site_refinement_flags
C5 C 0.8284(5) 0.12858(19) 0.5898(3) 0.0395(10) Uani 1 1 d .
C6 C 0.9490(5) 0.07931(18) 0.4419(3) 0.0367(9) Uani 1 1 d .
C7 C 0.9601(5) 0.09779(19) 0.5433(3) 0.0370(9) Uani 1 1 d .
C9 C 1.1062(6) 0.0869(2) 0.5949(3) 0.0455(11) Uani 1 1 d .
H9 H 1.1951 0.0677 0.5644 0.055 Uiso 1 1 calc R
C11 C 1.0303(5) 0.0551(2) 0.2955(3) 0.0434(10) Uani 1 1 d .
C12 C 0.3604(5) 0.1916(2) 0.4519(3) 0.0438(10) Uani 1 1 d .
C14 C 0.4704(5) 0.2256(2) 0.5113(3) 0.0443(10) Uani 1 1 d .
C15 C 0.8579(5) 0.0553(2) 0.2988(3) 0.0385(9) Uani 1 1 d .
C17 C 0.6169(5) 0.1999(2) 0.5522(3) 0.0452(11) Uani 1 1 d .
H17 H 0.6739 0.2263 0.5948 0.054 Uiso 1 1 calc R
C18 C 0.2200(6) 0.2218(2) 0.4157(4) 0.0594(13) Uani 1 1 d .
H18 H 0.1480 0.1989 0.3763 0.071 Uiso 1 1 calc R
C19 C 1.1211(6) 0.1041(2) 0.6893(4) 0.0547(13) Uani 1 1 d .
H19 H 1.2194 0.0967 0.7225 0.066 Uiso 1 1 calc R
C21 C 0.1844(7) 0.2852(3) 0.4366(4) 0.0690(15) Uani 1 1 d .
C22 C 0.7657(6) 0.0425(2) 0.2160(3) 0.0507(12) Uani 1 1 d .
H22 H 0.6507 0.0424 0.2169 0.061 Uiso 1 1 calc R
C23 C 1.1159(7) 0.0421(3) 0.2130(4) 0.0658(15) Uani 1 1 d .
H23 H 1.2308 0.0416 0.2120 0.079 Uiso 1 1 calc R
C24 C 0.8455(7) 0.1436(2) 0.6857(3) 0.0552(12) Uani 1 1 d .
H24 H 0.7568 0.1618 0.7178 0.066 Uiso 1 1 calc R
C26 C 0.2952(8) 0.3196(3) 0.4959(4) 0.0798(18) Uani 1 1 d .
H26 H 0.2750 0.3623 0.5103 0.096 Uiso 1 1 calc R
C28 C 0.9895(7) 0.1323(3) 0.7347(4) 0.0618(14) Uani 1 1 d .
H28 H 0.9987 0.1438 0.7990 0.074 Uiso 1 1 calc R
C29 C 0.4318(8) 0.2899(3) 0.5318(4) 0.0696(16) Uani 1 1 d .
H29 H 0.5028 0.3130 0.5715 0.083 Uiso 1 1 calc R
C31 C 1.0229(8) 0.0298(3) 0.1316(4) 0.0760(17) Uani 1 1 d .
H31 H 1.0764 0.0211 0.0743 0.091 Uiso 1 1 calc R
C32 C 0.8507(7) 0.0300(3) 0.1333(4) 0.0623(14) Uani 1 1 d .
H32 H 0.7920 0.0216 0.0770 0.075 Uiso 1 1 calc R
C37 C -0.0630(12) 0.2733(5) 0.2887(8) 0.160(5) Uani 1 1 d .
H37A H -0.0488 0.3187 0.2816 0.240 Uiso 1 1 calc R
H37B H -0.1300 0.2573 0.2369 0.240 Uiso 1 1 calc R
H37C H 0.0431 0.2528 0.2878 0.240 Uiso 1 1 calc R
C38 C -0.1312(15) 0.2621(5) 0.3656(9) 0.203(7) Uani 1 1 d .
H38A H -0.1254 0.2182 0.3877 0.244 Uiso 1 1 calc R
H38B H -0.2398 0.2809 0.3736 0.244 Uiso 1 1 calc R
C3A C -0.0152(15) 0.3806(5) 0.4380(12) 0.192(7) Uani 1 1 d .
H3A1 H -0.1338 0.3852 0.4295 0.231 Uiso 1 1 calc R
H3A2 H 0.0134 0.3867 0.5051 0.231 Uiso 1 1 calc R
C5A C 0.065(2) 0.4188(7) 0.3838(11) 0.205(6) Uani 1 1 d .
H5A1 H 0.1812 0.4127 0.3935 0.307 Uiso 1 1 calc R
H5A2 H 0.0361 0.4622 0.3992 0.307 Uiso 1 1 calc R
H5A3 H 0.0367 0.4104 0.3180 0.307 Uiso 1 1 calc R
C11A C 0.362(3) 0.1620(13) 0.2022(13) 0.38(2) Uani 1 1 d .
H11A H 0.2743 0.1883 0.2255 0.569 Uiso 1 1 calc R
H11B H 0.3837 0.1280 0.2468 0.569 Uiso 1 1 calc R
H11C H 0.3316 0.1443 0.1411 0.569 Uiso 1 1 calc R
Cl1 Cl 0.46711(13) -0.00536(5) 0.37720(8) 0.0481(3) Uani 1 1 d .
Cu1 Cu 0.58665(6) 0.08199(2) 0.44604(4) 0.0411(2) Uani 1 1 d .
N2A N 0.8110(4) 0.07042(15) 0.3922(2) 0.0359(8) Uani 1 1 d .
N1A N 1.0842(4) 0.06958(17) 0.3876(3) 0.0440(9) Uani 1 1 d .
H2 H 1.1854 0.0719 0.4067 0.053 Uiso 1 1 calc R
N3A N 0.6816(4) 0.14356(16) 0.5373(2) 0.0370(8) Uani 1 1 d .
N4 N 0.0485(8) 0.3143(3) 0.3991(5) 0.114(2) Uani 1 1 d .
O1 O 0.3864(3) 0.13065(14) 0.4286(2) 0.0507(8) Uani 1 1 d .
O2 O 0.485(2) 0.1939(10) 0.193(2) 0.403(11) Uani 1 1 d .
H2A H 0.4596 0.2318 0.1910 0.604 Uiso 1 1 calc R

loop_
_atom_site_aniso_label
_atom_site_aniso_U_11
_atom_site_aniso_U_22
_atom_site_aniso_U_33
_atom_site_aniso_U_23
_atom_site_aniso_U_13
_atom_site_aniso_U_12
C5 0.031(2) 0.040(2) 0.048(3) -0.0067(19) -0.0049(19) -0.0040(18)
C6 0.0194(19) 0.038(2) 0.053(3) -0.0031(19) 0.0013(18) 0.0012(16)
C7 0.025(2) 0.037(2) 0.049(3) 0.0002(18) -0.0038(18) -0.0030(16)
C9 0.028(2) 0.046(3) 0.062(3) 0.003(2) -0.010(2) -0.0025(19)
C11 0.029(2) 0.050(3) 0.052(3) -0.005(2) 0.003(2) -0.0010(19)
C12 0.027(2) 0.043(2) 0.062(3) 0.001(2) 0.002(2) 0.0029(18)
C14 0.039(2) 0.041(2) 0.052(3) -0.003(2) -0.001(2) 0.010(2)
C15 0.029(2) 0.042(2) 0.044(2) -0.0018(19) 0.0008(19) -0.0001(18)
C17 0.035(2) 0.054(3) 0.047(3) -0.008(2) -0.001(2) 0.003(2)
C18 0.038(3) 0.052(3) 0.088(4) -0.003(3) -0.018(3) 0.009(2)
C19 0.046(3) 0.049(3) 0.068(3) 0.005(2) -0.025(3) -0.001(2)
C21 0.057(3) 0.052(3) 0.099(4) -0.009(3) -0.020(3) 0.021(3)
C22 0.038(3) 0.057(3) 0.057(3) -0.002(2) -0.005(2) 0.005(2)
C23 0.041(3) 0.087(4) 0.070(4) -0.009(3) 0.015(3) 0.000(3)
C24 0.052(3) 0.065(3) 0.049(3) -0.009(2) -0.002(2) 0.003(2)
C26 0.084(5) 0.057(3) 0.099(4) -0.019(3) -0.019(4) 0.032(3)
C28 0.072(4) 0.063(3) 0.050(3) -0.008(2) -0.024(3) 0.006(3)
C29 0.075(4) 0.061(3) 0.072(3) -0.023(3) -0.022(3) 0.016(3)
C31 0.064(4) 0.112(5) 0.053(3) -0.011(3) 0.016(3) 0.004(3)
C32 0.060(4) 0.080(4) 0.047(3) -0.008(3) -0.005(3) 0.006(3)
C37 0.105(7) 0.194(11) 0.181(9) 0.103(9) 0.046(7) 0.082(7)
C38 0.193(12) 0.192(12) 0.225(12) 0.116(10) 0.123(11) 0.143(10)
C3A 0.129(10) 0.120(9) 0.33(2) 0.073(10) -0.112(12) -0.003(7)
C5A 0.184(16) 0.228(18) 0.201(14) 0.040(11) -0.053(11) 0.043(12)
C11A 0.38(3) 0.58(4) 0.187(13) -0.106(18) 0.112(16) -0.36(3)
Cl1 0.0328(6) 0.0500(7) 0.0613(7) -0.0099(5) -0.0048(5) -0.0076(5)
Cu1 0.0179(3) 0.0435(3) 0.0619(4) -0.0118(2) -0.0028(2) 0.0011(2)
N2A 0.0180(16) 0.041(2) 0.049(2) -0.0072(15) -0.0018(15) 0.0014(13)
N1A 0.0178(17) 0.052(2) 0.063(2) -0.0074(18) 0.0024(16) 0.0001(15)
N3A 0.0253(17) 0.044(2) 0.0421(19) -0.0066(15) -0.0007(15) 0.0030(15)
N4 0.089(5) 0.065(3) 0.188(6) -0.015(4) -0.063(4) 0.036(3)
O1 0.0217(15) 0.0427(18) 0.088(2) -0.0112(16) -0.0084(15) 0.0025(13)
O2 0.36(2) 0.33(2) 0.52(3) -0.08(2) 0.13(2) 0.028(18)

loop_
_atom_type_symbol
_atom_type_description
_atom_type_scat_dispersion_real
_atom_type_scat_dispersion_imag
_atom_type_scat_source
C C 0.0033 0.0016 'International Tables Vol C Tables 4.2.6.8 and 6.1.1.4'
H H 0.0000 0.0000 'International Tables Vol C Tables 4.2.6.8 and 6.1.1.4'
N N 0.0061 0.0033 'International Tables Vol C Tables 4.2.6.8 and 6.1.1.4'
O O 0.0106 0.0060 'International Tables Vol C Tables 4.2.6.8 and 6.1.1.4'
Cl Cl 0.1484 0.1585 'International Tables Vol C Tables 4.2.6.8 and 6.1.1.4'
Cu Cu 0.3201 1.2651 'International Tables Vol C Tables 4.2.6.8 and 6.1.1.4'

loop_
_geom_angle_atom_site_label_1
_geom_angle_atom_site_label_2
_geom_angle_atom_site_label_3
_geom_angle
C24 C5 C7 118.7(4)
C24 C5 N3A 121.6(4)
C7 C5 N3A 119.7(4)
N2A C6 N1A 111.7(4)
N2A C6 C7 125.9(4)
N1A C6 C7 122.4(4)
C9 C7 C5 118.6(4)
C9 C7 C6 119.8(4)
C5 C7 C6 121.6(4)
C19 C9 C7 121.3(4)
C19 C9 H9 119.3
C7 C9 H9 119.3
C23 C11 N1A 131.4(4)
C23 C11 C15 122.6(4)
N1A C11 C15 106.0(4)
O1 C12 C18 118.4(4)
O1 C12 C14 121.9(4)
C18 C12 C14 119.7(4)
C12 C14 C29 117.5(4)
C12 C14 C17 124.7(4)
C29 C14 C17 117.8(4)
C22 C15 N2A 131.9(4)
C22 C15 C11 120.0(4)
N2A C15 C11 108.1(4)
N3A C17 C14 127.8(4)
N3A C17 H17 116.1
C14 C17 H17 116.1
C21 C18 C12 121.9(5)
C21 C18 H18 119.1
C12 C18 H18 119.1
C9 C19 C28 119.5(5)
C9 C19 H19 120.3
C28 C19 H19 120.3
N4 C21 C18 121.0(5)
N4 C21 C26 120.4(5)
C18 C21 C26 118.5(5)
C32 C22 C15 117.6(4)
C32 C22 H22 121.2
C15 C22 H22 121.2
C11 C23 C31 116.7(5)
C11 C23 H23 121.6
C31 C23 H23 121.6
C28 C24 C5 121.6(5)
C28 C24 H24 119.2
C5 C24 H24 119.2
C29 C26 C21 119.6(5)
C29 C26 H26 120.2
C21 C26 H26 120.2
C24 C28 C19 120.3(5)
C24 C28 H28 119.9
C19 C28 H28 119.9
C26 C29 C14 122.8(5)
C26 C29 H29 118.6
C14 C29 H29 118.6
C23 C31 C32 121.6(5)
C23 C31 H31 119.2
C32 C31 H31 119.2
C22 C32 C31 121.5(5)
C22 C32 H32 119.3
C31 C32 H32 119.3
C38 C37 H37A 109.5
C38 C37 H37B 109.5
H37A C37 H37B 109.5
C38 C37 H37C 109.5
H37A C37 H37C 109.5
H37B C37 H37C 109.5
C37 C38 N4 75.7(10)
C37 C38 H38A 115.9
N4 C38 H38A 115.9
C37 C38 H38B 115.9
N4 C38 H38B 115.9
H38A C38 H38B 112.9
C5A C3A N4 100.3(15)
C5A C3A H3A1 111.7
N4 C3A H3A1 111.7
C5A C3A H3A2 111.7
N4 C3A H3A2 111.7
H3A1 C3A H3A2 109.5
C3A C5A H5A1 109.5
C3A C5A H5A2 109.5
H5A1 C5A H5A2 109.5
C3A C5A H5A3 109.5
H5A1 C5A H5A3 109.5
H5A2 C5A H5A3 109.5
O2 C11A H11A 109.5
O2 C11A H11B 109.5
H11A C11A H11B 109.5
O2 C11A H11C 109.5
H11A C11A H11C 109.5
H11B C11A H11C 109.5
O1 Cu1 N3A 93.44(14)
O1 Cu1 N2A 141.91(14)
N3A Cu1 N2A 88.33(13)
O1 Cu1 Cl1 90.94(10)
N3A Cu1 Cl1 164.35(11)
N2A Cu1 Cl1 97.43(10)
C6 N2A C15 106.6(3)
C6 N2A Cu1 123.7(3)
C15 N2A Cu1 129.6(3)
C6 N1A C11 107.6(4)
C6 N1A H2 126.2
C11 N1A H2 126.2
C17 N3A C5 116.7(3)
C17 N3A Cu1 122.7(3)
C5 N3A Cu1 120.6(3)
C21 N4 C3A 121.8(7)
C21 N4 C38 117.4(5)
C3A N4 C38 110.0(6)
C12 O1 Cu1 127.5(3)
C11A O2 H2A 109.5

loop_
_geom_bond_atom_site_label_1
_geom_bond_atom_site_label_2
_geom_bond_distance
C5 C24 1.380(6)
C5 C7 1.407(6)
C5 N3A 1.424(5)
C6 N2A 1.322(5)
C6 N1A 1.351(5)
C6 C7 1.468(6)
C7 C9 1.397(6)
C9 C19 1.369(7)
C9 H9 0.9300
C11 C23 1.375(6)
C11 N1A 1.386(6)
C11 C15 1.396(6)
C12 O1 1.332(5)
C12 C18 1.391(6)
C12 C14 1.404(6)
C14 C29 1.409(7)
C14 C17 1.417(6)
C15 C22 1.395(6)
C15 N2A 1.396(5)
C17 N3A 1.306(5)
C17 H17 0.9300
C18 C21 1.388(7)
C18 H18 0.9300
C19 C28 1.376(7)
C19 H19 0.9300
C21 N4 1.357(7)
C21 C26 1.410(8)
C22 C32 1.373(6)
C22 H22 0.9300
C23 C31 1.381(7)
C23 H23 0.9300
C24 C28 1.366(7)
C24 H24 0.9300
C26 C29 1.359(7)
C26 H26 0.9300
C28 H28 0.9300
C29 H29 0.9300
C31 C32 1.394(8)
C31 H31 0.9300
C32 H32 0.9300
C37 C38 1.232(11)
C37 H37A 0.9600
C37 H37B 0.9600
C37 H37C 0.9600
C38 N4 1.874(15)
C38 H38A 0.9700
C38 H38B 0.9700
C3A C5A 1.279(16)
C3A N4 1.577(14)
C3A H3A1 0.9700
C3A H3A2 0.9700
C5A H5A1 0.9600
C5A H5A2 0.9600
C5A H5A3 0.9600
C11A O2 1.20(2)
C11A H11A 0.9600
C11A H11B 0.9600
C11A H11C 0.9600
Cl1 Cu1 2.2752(13)
Cu1 O1 1.927(3)
Cu1 N3A 1.962(3)
Cu1 N2A 1.984(3)
N1A H2 0.8600
O2 H2A 0.8200

loop_
_geom_torsion_atom_site_label_1
_geom_torsion_atom_site_label_2
_geom_torsion_atom_site_label_3
_geom_torsion_atom_site_label_4
_geom_torsion
C24 C5 C7 C9 -3.6(6)
N3A C5 C7 C9 176.4(4)
C24 C5 C7 C6 178.8(4)
N3A C5 C7 C6 -1.3(6)
N2A C6 C7 C9 160.5(4)
N1A C6 C7 C9 -19.9(6)
N2A C6 C7 C5 -21.9(6)
N1A C6 C7 C5 157.8(4)
C5 C7 C9 C19 1.7(6)
C6 C7 C9 C19 179.4(4)
O1 C12 C14 C29 180.0(4)
C18 C12 C14 C29 0.1(7)
O1 C12 C14 C17 -0.1(7)
C18 C12 C14 C17 -180.0(5)
C23 C11 C15 C22 -0.6(7)
N1A C11 C15 C22 179.8(4)
C23 C11 C15 N2A -179.8(4)
N1A C11 C15 N2A 0.6(5)
C12 C14 C17 N3A 5.5(7)
C29 C14 C17 N3A -174.6(5)
O1 C12 C18 C21 -179.9(5)
C14 C12 C18 C21 -0.1(8)
C7 C9 C19 C28 0.3(7)
C12 C18 C21 N4 178.7(6)
C12 C18 C21 C26 0.4(9)
N2A C15 C22 C32 178.9(5)
C11 C15 C22 C32 0.0(7)
N1A C11 C23 C31 -179.6(5)
C15 C11 C23 C31 0.8(8)
C7 C5 C24 C28 3.5(7)
N3A C5 C24 C28 -176.4(5)
N4 C21 C26 C29 -179.1(7)
C18 C21 C26 C29 -0.9(10)
C5 C24 C28 C19 -1.5(8)
C9 C19 C28 C24 -0.4(8)
C21 C26 C29 C14 1.0(10)
C12 C14 C29 C26 -0.6(8)
C17 C14 C29 C26 179.5(6)
C11 C23 C31 C32 -0.5(9)
C15 C22 C32 C31 0.4(8)
C23 C31 C32 C22 -0.1(9)
N1A C6 N2A C15 -1.4(5)
C7 C6 N2A C15 178.3(4)
N1A C6 N2A Cu1 -178.7(3)
C7 C6 N2A Cu1 1.0(6)
C22 C15 N2A C6 -178.6(5)
C11 C15 N2A C6 0.5(5)
C22 C15 N2A Cu1 -1.5(7)
C11 C15 N2A Cu1 177.5(3)
O1 Cu1 N2A C6 120.5(3)
N3A Cu1 N2A C6 27.1(3)
Cl1 Cu1 N2A C6 -138.4(3)
O1 Cu1 N2A C15 -56.1(4)
N3A Cu1 N2A C15 -149.6(4)
Cl1 Cu1 N2A C15 45.0(3)
N2A C6 N1A C11 1.8(5)
C7 C6 N1A C11 -177.9(4)
C23 C11 N1A C6 179.0(5)
C15 C11 N1A C6 -1.4(5)
C14 C17 N3A C5 -178.3(4)
C14 C17 N3A Cu1 2.7(6)
C24 C5 N3A C17 42.8(6)
C7 C5 N3A C17 -137.2(4)
C24 C5 N3A Cu1 -138.2(4)
C7 C5 N3A Cu1 41.9(5)
O1 Cu1 N3A C17 -10.7(4)
N2A Cu1 N3A C17 131.2(3)
Cl1 Cu1 N3A C17 -116.7(4)
O1 Cu1 N3A C5 170.4(3)
N2A Cu1 N3A C5 -47.7(3)
Cl1 Cu1 N3A C5 64.4(5)
C18 C21 N4 C3A 166.9(8)
C26 C21 N4 C3A -14.8(12)
C18 C21 N4 C38 26.1(10)
C26 C21 N4 C38 -155.7(7)
C5A C3A N4 C21 90.1(13)
C5A C3A N4 C38 -126.5(11)
C37 C38 N4 C21 -101.1(8)
C37 C38 N4 C3A 113.7(9)
C18 C12 O1 Cu1 166.8(3)
C14 C12 O1 Cu1 -13.1(6)
N3A Cu1 O1 C12 16.2(4)
N2A Cu1 O1 C12 -75.4(4)
Cl1 Cu1 O1 C12 -178.8(4)
